data_7153076
loop_
_publ_author_name
'Marco, A Bel\'en'
'Andreu, Raquel'
'Franco, Santiago'
'Gar\'in, Javier'
'Orduna, Jes\'us'
'Villacampa, Bel\'en'
'Diosdado, Beatriz E.'
'L\'opez Navarrete, Juan T'
'Casado, Juan'

_publ_section_title
;
 Push-pull systems bearing a quinoid/aromatic thieno[3,2-b]thiophene
 moiety: synthesis, ground state polarization and second-order nonlinear
 properties.
;
_journal_issue 37
_journal_name_full 'Organic &amp; biomolecular chemistry'
_journal_page_first 6338
_journal_page_last 6349
_journal_paper_doi 10.1039/c3ob41278d
_journal_volume 11
_journal_year 2013
_chemical_formula_moiety 'C20 H17 N3 S2'
_chemical_formula_sum 'C20 H17 N3 S2'
_chemical_formula_weight 363.49
_space_group_IT_number 14
_symmetry_cell_setting monoclinic
_symmetry_space_group_name_Hall '-P 2ybc'
_symmetry_space_group_name_H-M 'P 1 21/c 1'
_atom_sites_solution_hydrogens geom
_atom_sites_solution_primary direct
_atom_sites_solution_secondary difmap
_audit_creation_method SHELXL-97
_audit_update_record
;
2012-02-10 # Formatted by publCIF
;
_cell_angle_alpha 90.00
_cell_angle_beta 97.599(5)
_cell_angle_gamma 90.00
_cell_formula_units_Z 8
_cell_length_a 8.3982(4)
_cell_length_b 25.3341(19)
_cell_length_c 17.1667(11)
_cell_measurement_reflns_used 2217
_cell_measurement_temperature 150(1)
_cell_measurement_theta_max 28.9160
_cell_measurement_theta_min 2.8569
_cell_volume 3620.3(4)
_computing_cell_refinement
;
CrysAlisPro, Agilent Technologies,
Version 1.171.35.15 (release 03-08-2011 CrysAlis171 .NET)
(compiled Aug  3 2011,13:03:54)
;
_computing_data_collection
;
CrysAlisPro, Agilent Technologies,
Version 1.171.35.15 (release 03-08-2011 CrysAlis171 .NET)
(compiled Aug  3 2011,13:03:54)
;
_computing_data_reduction
;
CrysAlisPro, Agilent Technologies,
Version 1.171.35.15 (release 03-08-2011 CrysAlis171 .NET)
(compiled Aug  3 2011,13:03:54)
;
_computing_molecular_graphics 'Diamong 3.2g'
_computing_publication_material 'SHELXL-97 (Sheldrick, 2008)'
_computing_structure_refinement 'SHELXL-97 (Sheldrick, 2008)'
_computing_structure_solution SIR-92
_diffrn_ambient_temperature 150(1)
_diffrn_detector_area_resol_mean 16.3990
_diffrn_measured_fraction_theta_full 0.999
_diffrn_measured_fraction_theta_max 0.999
_diffrn_measurement_device_type 'Xcalibur, Sapphire3'
_diffrn_measurement_method \w-scans
_diffrn_radiation_monochromator graphite
_diffrn_radiation_source 'Enhance (Mo) X-ray Source'
_diffrn_radiation_type MoK\a
_diffrn_radiation_wavelength 0.71073
_diffrn_reflns_av_R_equivalents 0.0972
_diffrn_reflns_av_sigmaI/netI 0.1104
_diffrn_reflns_limit_h_max 9
_diffrn_reflns_limit_h_min -9
_diffrn_reflns_limit_k_max 29
_diffrn_reflns_limit_k_min -30
_diffrn_reflns_limit_l_max 20
_diffrn_reflns_limit_l_min -19
_diffrn_reflns_number 24610
_diffrn_reflns_theta_full 25.00
_diffrn_reflns_theta_max 25.00
_diffrn_reflns_theta_min 2.88
_exptl_absorpt_coefficient_mu 0.301
_exptl_absorpt_correction_T_max 1.00000
_exptl_absorpt_correction_T_min 0.93025
_exptl_absorpt_correction_type multi-scan
_exptl_absorpt_process_details
;
CrysAlisPro, Agilent Technologies,
Version 1.171.35.15 (release 03-08-2011 CrysAlis171 .NET)
(compiled Aug  3 2011,13:03:54)
Multi-scan absorption correction using spherical harmonics,
 implemented in SCALE3 ABSPACK scaling algorithm.
;
_exptl_crystal_colour green
_exptl_crystal_density_diffrn 1.334
_exptl_crystal_density_method 'not measured'
_exptl_crystal_description plate
_exptl_crystal_F_000 1520
_exptl_crystal_size_max 0.47
_exptl_crystal_size_mid 0.14
_exptl_crystal_size_min 0.03
_refine_diff_density_max 0.327
_refine_diff_density_min -0.273
_refine_diff_density_rms 0.074
_refine_ls_extinction_method none
_refine_ls_goodness_of_fit_ref 1.014
_refine_ls_hydrogen_treatment constr
_refine_ls_matrix_type full
_refine_ls_number_parameters 451
_refine_ls_number_reflns 6357
_refine_ls_number_restraints 0
_refine_ls_restrained_S_all 1.014
_refine_ls_R_factor_all 0.1243
_refine_ls_R_factor_gt 0.0654
_refine_ls_shift/su_max 0.000
_refine_ls_shift/su_mean 0.000
_refine_ls_structure_factor_coef Fsqd
_refine_ls_weighting_details 'calc w=1/[\s^2^(Fo^2^)+(0.0479P)^2^+0.0000P] where P=(Fo^2^+2Fc^2^)/3'
_refine_ls_weighting_scheme calc
_refine_ls_wR_factor_gt 0.1214
_refine_ls_wR_factor_ref 0.1487
_reflns_number_gt 3793
_reflns_number_total 6357
_reflns_threshold_expression >2\s(I)
_cod_data_source_file c3ob41278d.txt
_cod_data_source_block 14
_cod_original_sg_symbol_H-M P21/c
_cod_database_code 7153076

loop_
_symmetry_equiv_pos_as_xyz
'x, y, z'
'-x, y+1/2, -z+1/2'
'-x, -y, -z'
'x, -y-1/2, z-1/2'

loop_
_atom_site_label
_atom_site_type_symbol
_atom_site_fract_x
_atom_site_fract_y
_atom_site_fract_z
_atom_site_U_iso_or_equiv
_atom_site_adp_type
_atom_site_occupancy
_atom_site_symmetry_multiplicity
_atom_site_calc_flag
_atom_site_refinement_flags
S1 S 0.02867(11) 0.05005(4) 0.08791(6) 0.0256(3) Uani 1 1 d .
C1 C -0.0529(4) 0.11357(16) 0.0777(2) 0.0215(10) Uani 1 1 d .
C2 C 0.0079(4) 0.14747(16) 0.1408(2) 0.0222(10) Uani 1 1 d .
H2 H -0.0227 0.1833 0.1455 0.027 Uiso 1 1 calc R
C3 C 0.1170(4) 0.12133(16) 0.1941(2) 0.0218(10) Uani 1 1 d .
S2 S 0.23457(12) 0.13926(4) 0.28095(6) 0.0255(3) Uani 1 1 d .
C4 C 0.3235(4) 0.07593(16) 0.2903(2) 0.0224(10) Uani 1 1 d .
C5 C 0.2614(4) 0.04318(17) 0.2264(2) 0.0221(9) Uani 1 1 d .
H5 H 0.2949 0.0078 0.2204 0.027 Uiso 1 1 calc R
C6 C 0.1480(4) 0.06792(16) 0.1743(2) 0.0209(9) Uani 1 1 d .
C7 C -0.1620(4) 0.12667(17) 0.0115(2) 0.0231(10) Uani 1 1 d .
C8 C -0.2105(4) 0.08901(17) -0.0483(2) 0.0230(10) Uani 1 1 d .
N1 N -0.2457(4) 0.05807(15) -0.0961(2) 0.0356(10) Uani 1 1 d .
C9 C -0.2200(4) 0.17961(19) 0.0005(2) 0.0250(10) Uani 1 1 d .
N2 N -0.2620(4) 0.22240(16) -0.0079(2) 0.0408(10) Uani 1 1 d .
C10 C 0.4362(4) 0.05830(17) 0.3509(2) 0.0224(10) Uani 1 1 d .
H10 H 0.4714 0.0232 0.3438 0.027 Uiso 1 1 calc R
C11 C 0.5103(4) 0.08237(17) 0.4221(2) 0.0217(10) Uani 1 1 d .
C12 C 0.4917(4) 0.13519(17) 0.4445(2) 0.0257(10) Uani 1 1 d .
H12 H 0.4295 0.1584 0.4091 0.031 Uiso 1 1 calc R
C13 C 0.5606(4) 0.15419(17) 0.5157(2) 0.0272(10) Uani 1 1 d .
H13 H 0.5490 0.1905 0.5278 0.033 Uiso 1 1 calc R
C14 C 0.6494(4) 0.12043(17) 0.5718(2) 0.0232(10) Uani 1 1 d .
C15 C 0.6728(4) 0.06801(17) 0.5483(2) 0.0251(10) Uani 1 1 d .
H15 H 0.7347 0.0445 0.5834 0.030 Uiso 1 1 calc R
C16 C 0.6079(4) 0.05062(17) 0.4761(2) 0.0243(10) Uani 1 1 d .
H16 H 0.6295 0.0154 0.4614 0.029 Uiso 1 1 calc R
N3 N 0.7085(4) 0.13809(14) 0.64534(19) 0.0273(9) Uani 1 1 d .
C17 C 0.7127(5) 0.19353(17) 0.6684(2) 0.0348(11) Uani 1 1 d .
H17A H 0.7214 0.2155 0.6215 0.042 Uiso 1 1 calc R
H17B H 0.8100 0.1998 0.7065 0.042 Uiso 1 1 calc R
C18 C 0.5676(5) 0.2110(2) 0.7047(3) 0.0531(14) Uani 1 1 d .
H18A H 0.5783 0.2484 0.7189 0.080 Uiso 1 1 calc R
H18B H 0.5592 0.1900 0.7519 0.080 Uiso 1 1 calc R
H18C H 0.4707 0.2059 0.6668 0.080 Uiso 1 1 calc R
C19 C 0.7501(4) 0.10009(17) 0.7098(2) 0.0296(11) Uani 1 1 d .
H19A H 0.6881 0.0672 0.6976 0.035 Uiso 1 1 calc R
H19B H 0.7181 0.1150 0.7588 0.035 Uiso 1 1 calc R
C20 C 0.9276(4) 0.08687(18) 0.7234(2) 0.0369(12) Uani 1 1 d .
H20A H 0.9482 0.0614 0.7666 0.055 Uiso 1 1 calc R
H20B H 0.9896 0.1191 0.7369 0.055 Uiso 1 1 calc R
H20C H 0.9597 0.0715 0.6755 0.055 Uiso 1 1 calc R
S3 S 1.09898(12) 0.06237(5) 0.48391(7) 0.0314(3) Uani 1 1 d .
C21 C 1.0828(4) 0.12657(17) 0.5214(2) 0.0275(10) Uani 1 1 d .
C22 C 0.9751(4) 0.15863(17) 0.4710(2) 0.0224(10) Uani 1 1 d .
H22 H 0.9487 0.1941 0.4818 0.027 Uiso 1 1 calc R
C23 C 0.9143(4) 0.13118(17) 0.4046(2) 0.0250(10) Uani 1 1 d .
S4 S 0.78450(12) 0.14716(5) 0.32079(7) 0.0292(3) Uani 1 1 d .
C24 C 0.7942(4) 0.08229(17) 0.2847(2) 0.0265(10) Uani 1 1 d .
C25 C 0.9014(4) 0.05043(18) 0.3367(2) 0.0275(10) Uani 1 1 d .
H25 H 0.9248 0.0145 0.3271 0.033 Uiso 1 1 calc R
C26 C 0.9657(4) 0.07768(17) 0.4014(2) 0.0265(10) Uani 1 1 d .
C27 C 1.1707(4) 0.13884(17) 0.5935(2) 0.0264(10) Uani 1 1 d .
C28 C 1.2735(5) 0.10004(18) 0.6339(2) 0.0257(10) Uani 1 1 d .
N4 N 1.3525(4) 0.06696(15) 0.6639(2) 0.0356(10) Uani 1 1 d .
C29 C 1.1514(5) 0.1881(2) 0.6302(3) 0.0330(11) Uani 1 1 d .
N5 N 1.1337(5) 0.22793(17) 0.6606(2) 0.0511(12) Uani 1 1 d .
C30 C 0.7107(4) 0.06233(17) 0.2163(2) 0.0254(10) Uani 1 1 d .
H30 H 0.7322 0.0262 0.2074 0.030 Uiso 1 1 calc R
C31 C 0.5986(4) 0.08557(17) 0.1565(2) 0.0252(10) Uani 1 1 d .
C32 C 0.5491(5) 0.13871(17) 0.1536(2) 0.0303(11) Uani 1 1 d .
H32 H 0.5946 0.1622 0.1937 0.036 Uiso 1 1 calc R
C33 C 0.4374(5) 0.15775(17) 0.0947(2) 0.0283(10) Uani 1 1 d .
H33 H 0.4081 0.1940 0.0949 0.034 Uiso 1 1 calc R
C34 C 0.3646(4) 0.12443(17) 0.0336(2) 0.0244(10) Uani 1 1 d .
C35 C 0.4164(4) 0.07158(17) 0.0357(2) 0.0266(10) Uani 1 1 d .
H35 H 0.3738 0.0484 -0.0054 0.032 Uiso 1 1 calc R
C36 C 0.5265(4) 0.05244(18) 0.0952(2) 0.0295(11) Uani 1 1 d .
H36 H 0.5550 0.0162 0.0954 0.035 Uiso 1 1 calc R
N6 N 0.2507(4) 0.14300(14) -0.02396(19) 0.0271(9) Uani 1 1 d .
C37 C 0.1936(5) 0.19758(17) -0.0257(3) 0.0330(11) Uani 1 1 d .
H37A H 0.1982 0.2104 0.0290 0.040 Uiso 1 1 calc R
H37B H 0.0797 0.1982 -0.0497 0.040 Uiso 1 1 calc R
C38 C 0.2876(5) 0.23497(19) -0.0705(3) 0.0485(14) Uani 1 1 d .
H38A H 0.2424 0.2706 -0.0689 0.073 Uiso 1 1 calc R
H38B H 0.2813 0.2233 -0.1252 0.073 Uiso 1 1 calc R
H38C H 0.4001 0.2354 -0.0465 0.073 Uiso 1 1 calc R
C39 C 0.1939(5) 0.10975(19) -0.0917(2) 0.0345(12) Uani 1 1 d .
H39A H 0.0936 0.1251 -0.1194 0.041 Uiso 1 1 calc R
H39B H 0.1679 0.0743 -0.0727 0.041 Uiso 1 1 calc R
C40 C 0.3145(5) 0.1039(2) -0.1498(2) 0.0433(13) Uani 1 1 d .
H40A H 0.2689 0.0813 -0.1935 0.065 Uiso 1 1 calc R
H40B H 0.4132 0.0877 -0.1233 0.065 Uiso 1 1 calc R
H40C H 0.3391 0.1387 -0.1699 0.065 Uiso 1 1 calc R

loop_
_atom_site_aniso_label
_atom_site_aniso_U_11
_atom_site_aniso_U_22
_atom_site_aniso_U_33
_atom_site_aniso_U_23
_atom_site_aniso_U_13
_atom_site_aniso_U_12
S1 0.0261(5) 0.0274(7) 0.0226(6) -0.0022(5) 0.0012(4) 0.0002(5)
C1 0.018(2) 0.026(3) 0.021(2) 0.0001(18) 0.0078(17) -0.0055(19)
C2 0.018(2) 0.023(3) 0.027(3) 0.0003(19) 0.0082(18) -0.0001(18)
C3 0.019(2) 0.026(3) 0.022(3) -0.0003(19) 0.0105(17) -0.0044(19)
S2 0.0267(5) 0.0276(7) 0.0218(6) -0.0027(5) 0.0015(4) 0.0009(5)
C4 0.021(2) 0.026(3) 0.022(3) -0.0049(19) 0.0089(18) -0.0027(19)
C5 0.021(2) 0.026(3) 0.021(2) -0.0003(19) 0.0075(17) 0.0006(19)
C6 0.020(2) 0.022(3) 0.022(3) -0.0025(18) 0.0063(17) -0.0014(19)
C7 0.017(2) 0.033(3) 0.020(2) 0.0012(19) 0.0046(17) 0.0041(19)
C8 0.020(2) 0.027(3) 0.022(3) 0.006(2) 0.0034(18) 0.001(2)
N1 0.037(2) 0.035(3) 0.033(3) -0.0057(19) -0.0021(18) 0.0012(19)
C9 0.019(2) 0.037(3) 0.019(3) 0.002(2) 0.0017(18) -0.002(2)
N2 0.040(2) 0.037(3) 0.046(3) 0.005(2) 0.0037(19) 0.009(2)
C10 0.021(2) 0.027(3) 0.022(3) 0.0022(19) 0.0127(18) -0.0028(19)
C11 0.018(2) 0.027(3) 0.020(3) -0.0011(19) 0.0049(17) -0.0012(19)
C12 0.021(2) 0.026(3) 0.030(3) 0.005(2) 0.0033(18) 0.000(2)
C13 0.028(2) 0.029(3) 0.025(3) 0.000(2) 0.0021(19) 0.002(2)
C14 0.017(2) 0.035(3) 0.019(3) 0.0004(19) 0.0036(17) -0.003(2)
C15 0.023(2) 0.030(3) 0.022(3) 0.007(2) 0.0015(18) 0.003(2)
C16 0.019(2) 0.026(3) 0.030(3) -0.001(2) 0.0082(18) -0.0003(19)
N3 0.0319(19) 0.027(2) 0.021(2) 0.0034(16) -0.0021(16) 0.0025(17)
C17 0.046(3) 0.033(3) 0.023(3) 0.003(2) -0.003(2) -0.005(2)
C18 0.060(3) 0.040(3) 0.062(4) 0.000(3) 0.020(3) 0.004(3)
C19 0.031(2) 0.038(3) 0.020(3) 0.006(2) 0.0050(19) 0.000(2)
C20 0.034(2) 0.044(3) 0.031(3) 0.004(2) -0.003(2) -0.001(2)
S3 0.0268(6) 0.0329(7) 0.0335(7) -0.0001(5) 0.0008(5) 0.0049(5)
C21 0.024(2) 0.030(3) 0.030(3) 0.003(2) 0.0114(19) -0.003(2)
C22 0.0169(19) 0.030(3) 0.022(3) 0.0064(19) 0.0061(17) -0.0009(19)
C23 0.017(2) 0.031(3) 0.029(3) 0.005(2) 0.0097(18) 0.0009(19)
S4 0.0269(6) 0.0313(7) 0.0293(7) 0.0011(5) 0.0038(5) 0.0020(5)
C24 0.022(2) 0.027(3) 0.032(3) -0.002(2) 0.0112(19) 0.000(2)
C25 0.025(2) 0.028(3) 0.030(3) 0.000(2) 0.0091(19) -0.007(2)
C26 0.021(2) 0.026(3) 0.034(3) 0.003(2) 0.0110(19) 0.003(2)
C27 0.022(2) 0.031(3) 0.026(3) -0.003(2) 0.0054(18) -0.005(2)
C28 0.022(2) 0.036(3) 0.019(3) 0.001(2) 0.0066(18) 0.000(2)
N4 0.032(2) 0.040(3) 0.034(3) -0.0014(19) 0.0013(17) 0.0056(19)
C29 0.030(2) 0.039(3) 0.028(3) 0.002(2) -0.001(2) 0.001(2)
N5 0.057(3) 0.039(3) 0.054(3) -0.005(2) -0.006(2) 0.007(2)
C30 0.022(2) 0.025(3) 0.031(3) 0.000(2) 0.0122(19) -0.0010(19)
C31 0.026(2) 0.027(3) 0.025(3) 0.003(2) 0.0119(19) 0.001(2)
C32 0.032(2) 0.030(3) 0.029(3) -0.004(2) 0.003(2) -0.001(2)
C33 0.036(2) 0.025(3) 0.024(3) -0.002(2) 0.006(2) 0.005(2)
C34 0.021(2) 0.033(3) 0.022(3) 0.000(2) 0.0113(18) -0.001(2)
C35 0.030(2) 0.033(3) 0.018(3) -0.0077(19) 0.0053(18) -0.001(2)
C36 0.034(2) 0.029(3) 0.027(3) -0.004(2) 0.012(2) 0.004(2)
N6 0.0271(19) 0.031(2) 0.023(2) -0.0010(16) 0.0025(16) -0.0004(17)
C37 0.026(2) 0.036(3) 0.037(3) 0.004(2) 0.003(2) 0.003(2)
C38 0.039(3) 0.035(3) 0.075(4) 0.009(3) 0.017(3) -0.005(2)
C39 0.032(2) 0.047(3) 0.024(3) -0.002(2) 0.000(2) -0.002(2)
C40 0.047(3) 0.058(4) 0.026(3) -0.003(2) 0.008(2) 0.002(3)

loop_
_atom_type_symbol
_atom_type_description
_atom_type_scat_dispersion_real
_atom_type_scat_dispersion_imag
_atom_type_scat_source
C C 0.0033 0.0016 'International Tables Vol C Tables 4.2.6.8 and 6.1.1.4'
H H 0.0000 0.0000 'International Tables Vol C Tables 4.2.6.8 and 6.1.1.4'
N N 0.0061 0.0033 'International Tables Vol C Tables 4.2.6.8 and 6.1.1.4'
S S 0.1246 0.1234 'International Tables Vol C Tables 4.2.6.8 and 6.1.1.4'

loop_
_geom_angle_atom_site_label_1
_geom_angle_atom_site_label_2
_geom_angle_atom_site_label_3
_geom_angle
C6 S1 C1 91.16(19)
C7 C1 C2 127.2(4)
C7 C1 S1 120.3(3)
C2 C1 S1 112.5(3)
C3 C2 C1 110.9(4)
C3 C2 H2 124.6
C1 C2 H2 124.6
C2 C3 C6 115.1(4)
C2 C3 S2 134.3(3)
C6 C3 S2 110.6(3)
C3 S2 C4 91.49(19)
C10 C4 C5 122.5(4)
C10 C4 S2 126.8(3)
C5 C4 S2 110.6(3)
C6 C5 C4 113.0(4)
C6 C5 H5 123.5
C4 C5 H5 123.5
C5 C6 C3 114.3(4)
C5 C6 S1 135.4(3)
C3 C6 S1 110.3(3)
C1 C7 C8 121.4(4)
C1 C7 C9 120.2(4)
C8 C7 C9 118.3(3)
N1 C8 C7 178.2(4)
N2 C9 C7 178.1(4)
C4 C10 C11 132.9(4)
C4 C10 H10 113.6
C11 C10 H10 113.6
C16 C11 C12 116.2(4)
C16 C11 C10 117.9(4)
C12 C11 C10 125.9(4)
C13 C12 C11 121.9(4)
C13 C12 H12 119.0
C11 C12 H12 119.0
C12 C13 C14 121.0(4)
C12 C13 H13 119.5
C14 C13 H13 119.5
N3 C14 C15 121.6(4)
N3 C14 C13 121.4(4)
C15 C14 C13 116.9(4)
C16 C15 C14 120.8(4)
C16 C15 H15 119.6
C14 C15 H15 119.6
C15 C16 C11 122.9(4)
C15 C16 H16 118.5
C11 C16 H16 118.5
C14 N3 C17 123.9(3)
C14 N3 C19 120.0(4)
C17 N3 C19 115.5(3)
N3 C17 C18 113.8(4)
N3 C17 H17A 108.8
C18 C17 H17A 108.8
N3 C17 H17B 108.8
C18 C17 H17B 108.8
H17A C17 H17B 107.7
C17 C18 H18A 109.5
C17 C18 H18B 109.5
H18A C18 H18B 109.5
C17 C18 H18C 109.5
H18A C18 H18C 109.5
H18B C18 H18C 109.5
N3 C19 C20 113.0(3)
N3 C19 H19A 109.0
C20 C19 H19A 109.0
N3 C19 H19B 109.0
C20 C19 H19B 109.0
H19A C19 H19B 107.8
C19 C20 H20A 109.5
C19 C20 H20B 109.5
H20A C20 H20B 109.5
C19 C20 H20C 109.5
H20A C20 H20C 109.5
H20B C20 H20C 109.5
C26 S3 C21 91.1(2)
C27 C21 C22 129.4(4)
C27 C21 S3 118.3(3)
C22 C21 S3 112.3(3)
C23 C22 C21 110.6(4)
C23 C22 H22 124.7
C21 C22 H22 124.7
C22 C23 C26 115.6(4)
C22 C23 S4 133.9(3)
C26 C23 S4 110.5(3)
C23 S4 C24 91.2(2)
C30 C24 C25 122.1(4)
C30 C24 S4 126.8(3)
C25 C24 S4 111.2(3)
C26 C25 C24 111.9(4)
C26 C25 H25 124.0
C24 C25 H25 124.0
C25 C26 C23 115.2(4)
C25 C26 S3 134.4(4)
C23 C26 S3 110.4(3)
C21 C27 C29 121.0(4)
C21 C27 C28 119.7(4)
C29 C27 C28 119.2(4)
N4 C28 C27 176.5(5)
N5 C29 C27 178.9(5)
C24 C30 C31 132.4(4)
C24 C30 H30 113.8
C31 C30 H30 113.8
C32 C31 C36 116.4(4)
C32 C31 C30 125.7(4)
C36 C31 C30 117.8(4)
C33 C32 C31 122.1(4)
C33 C32 H32 118.9
C31 C32 H32 118.9
C32 C33 C34 121.4(4)
C32 C33 H33 119.3
C34 C33 H33 119.3
N6 C34 C35 122.1(4)
N6 C34 C33 121.5(4)
C35 C34 C33 116.4(4)
C36 C35 C34 122.0(4)
C36 C35 H35 119.0
C34 C35 H35 119.0
C35 C36 C31 121.5(4)
C35 C36 H36 119.2
C31 C36 H36 119.2
C34 N6 C37 122.5(3)
C34 N6 C39 120.0(4)
C37 N6 C39 117.1(3)
N6 C37 C38 114.4(3)
N6 C37 H37A 108.7
C38 C37 H37A 108.7
N6 C37 H37B 108.7
C38 C37 H37B 108.7
H37A C37 H37B 107.6
C37 C38 H38A 109.5
C37 C38 H38B 109.5
H38A C38 H38B 109.5
C37 C38 H38C 109.5
H38A C38 H38C 109.5
H38B C38 H38C 109.5
N6 C39 C40 113.7(3)
N6 C39 H39A 108.8
C40 C39 H39A 108.8
N6 C39 H39B 108.8
C40 C39 H39B 108.8
H39A C39 H39B 107.7
C39 C40 H40A 109.5
C39 C40 H40B 109.5
H40A C40 H40B 109.5
C39 C40 H40C 109.5
H40A C40 H40C 109.5
H40B C40 H40C 109.5

loop_
_geom_bond_atom_site_label_1
_geom_bond_atom_site_label_2
_geom_bond_distance
S1 C6 1.737(4)
S1 C1 1.749(4)
C1 C7 1.401(5)
C1 C2 1.423(5)
C2 C3 1.376(5)
C2 H2 0.9500
C3 C6 1.427(5)
C3 S2 1.737(4)
S2 C4 1.768(4)
C4 C10 1.384(5)
C4 C5 1.419(5)
C5 C6 1.368(5)
C5 H5 0.9500
C7 C8 1.422(6)
C7 C9 1.431(6)
C8 N1 1.145(5)
C9 N2 1.143(5)
C10 C11 1.434(5)
C10 H10 0.9500
C11 C16 1.405(5)
C11 C12 1.406(5)
C12 C13 1.369(5)
C12 H12 0.9500
C13 C14 1.423(5)
C13 H13 0.9500
C14 N3 1.369(5)
C14 C15 1.409(5)
C15 C16 1.361(5)
C15 H15 0.9500
C16 H16 0.9500
N3 C17 1.459(5)
N3 C19 1.474(5)
C17 C18 1.506(6)
C17 H17A 0.9900
C17 H17B 0.9900
C18 H18A 0.9800
C18 H18B 0.9800
C18 H18C 0.9800
C19 C20 1.516(5)
C19 H19A 0.9900
C19 H19B 0.9900
C20 H20A 0.9800
C20 H20B 0.9800
C20 H20C 0.9800
S3 C26 1.729(4)
S3 C21 1.761(4)
C21 C27 1.390(5)
C21 C22 1.421(5)
C22 C23 1.375(5)
C22 H22 0.9500
C23 C26 1.426(6)
C23 S4 1.735(4)
S4 C24 1.762(4)
C24 C30 1.381(5)
C24 C25 1.431(5)
C25 C26 1.358(5)
C25 H25 0.9500
C27 C29 1.417(6)
C27 C28 1.427(6)
C28 N4 1.147(5)
C29 N5 1.155(6)
C30 C31 1.426(5)
C30 H30 0.9500
C31 C32 1.408(6)
C31 C36 1.417(5)
C32 C33 1.372(5)
C32 H32 0.9500
C33 C34 1.421(5)
C33 H33 0.9500
C34 N6 1.365(5)
C34 C35 1.406(5)
C35 C36 1.373(5)
C35 H35 0.9500
C36 H36 0.9500
N6 C37 1.462(5)
N6 C39 1.464(5)
C37 C38 1.507(6)
C37 H37A 0.9900
C37 H37B 0.9900
C38 H38A 0.9800
C38 H38B 0.9800
C38 H38C 0.9800
C39 C40 1.519(5)
C39 H39A 0.9900
C39 H39B 0.9900
C40 H40A 0.9800
C40 H40B 0.9800
C40 H40C 0.9800

loop_
_geom_hbond_atom_site_label_D
_geom_hbond_atom_site_label_H
_geom_hbond_atom_site_label_A
_geom_hbond_distance_DH
_geom_hbond_distance_HA
_geom_hbond_distance_DA
_geom_hbond_angle_DHA
_geom_hbond_site_symmetry_A
C2 H2 N5 0.95 2.60 3.332(6) 134.1 4_465
C12 H12 S2 0.95 2.61 3.309(4) 130.9 .
C32 H32 S4 0.95 2.56 3.270(4) 132.2 .

loop_
_geom_torsion_atom_site_label_1
_geom_torsion_atom_site_label_2
_geom_torsion_atom_site_label_3
_geom_torsion_atom_site_label_4
_geom_torsion
C6 S1 C1 C7 176.9(3)
C6 S1 C1 C2 -1.5(3)
C7 C1 C2 C3 -178.0(4)
S1 C1 C2 C3 0.3(4)
C1 C2 C3 C6 1.5(5)
C1 C2 C3 S2 178.9(3)
C2 C3 S2 C4 -177.5(4)
C6 C3 S2 C4 0.0(3)
C3 S2 C4 C10 -178.4(3)
C3 S2 C4 C5 0.4(3)
C10 C4 C5 C6 178.1(3)
S2 C4 C5 C6 -0.7(4)
C4 C5 C6 C3 0.8(5)
C4 C5 C6 S1 -179.0(3)
C2 C3 C6 C5 177.6(3)
S2 C3 C6 C5 -0.4(4)
C2 C3 C6 S1 -2.6(4)
S2 C3 C6 S1 179.42(18)
C1 S1 C6 C5 -178.0(4)
C1 S1 C6 C3 2.2(3)
C2 C1 C7 C8 178.7(4)
S1 C1 C7 C8 0.5(5)
C2 C1 C7 C9 2.5(6)
S1 C1 C7 C9 -175.6(3)
C5 C4 C10 C11 -176.7(4)
S2 C4 C10 C11 2.0(6)
C4 C10 C11 C16 172.6(4)
C4 C10 C11 C12 -5.8(7)
C16 C11 C12 C13 -2.0(6)
C10 C11 C12 C13 176.5(4)
C11 C12 C13 C14 -2.6(6)
C12 C13 C14 N3 -175.0(4)
C12 C13 C14 C15 4.6(5)
N3 C14 C15 C16 177.4(3)
C13 C14 C15 C16 -2.2(5)
C14 C15 C16 C11 -2.4(6)
C12 C11 C16 C15 4.5(6)
C10 C11 C16 C15 -174.2(3)
C15 C14 N3 C17 168.9(4)
C13 C14 N3 C17 -11.5(6)
C15 C14 N3 C19 -20.4(5)
C13 C14 N3 C19 159.3(3)
C14 N3 C17 C18 92.8(5)
C19 N3 C17 C18 -78.3(4)
C14 N3 C19 C20 97.5(4)
C17 N3 C19 C20 -91.1(4)
C26 S3 C21 C27 179.7(3)
C26 S3 C21 C22 0.6(3)
C27 C21 C22 C23 179.5(4)
S3 C21 C22 C23 -1.5(4)
C21 C22 C23 C26 2.0(5)
C21 C22 C23 S4 -178.1(3)
C22 C23 S4 C24 -177.8(4)
C26 C23 S4 C24 2.1(3)
C23 S4 C24 C30 177.1(4)
C23 S4 C24 C25 -2.0(3)
C30 C24 C25 C26 -177.8(4)
S4 C24 C25 C26 1.4(4)
C24 C25 C26 C23 0.2(5)
C24 C25 C26 S3 179.9(3)
C22 C23 C26 C25 178.2(3)
S4 C23 C26 C25 -1.8(4)
C22 C23 C26 S3 -1.6(4)
S4 C23 C26 S3 178.47(19)
C21 S3 C26 C25 -179.2(4)
C21 S3 C26 C23 0.5(3)
C22 C21 C27 C29 4.9(7)
S3 C21 C27 C29 -174.1(3)
C22 C21 C27 C28 -179.5(4)
S3 C21 C27 C28 1.5(5)
C25 C24 C30 C31 179.5(4)
S4 C24 C30 C31 0.4(6)
C24 C30 C31 C32 2.1(7)
C24 C30 C31 C36 -176.2(4)
C36 C31 C32 C33 -0.1(6)
C30 C31 C32 C33 -178.4(4)
C31 C32 C33 C34 0.4(6)
C32 C33 C34 N6 178.4(4)
C32 C33 C34 C35 -1.6(6)
N6 C34 C35 C36 -177.4(4)
C33 C34 C35 C36 2.6(6)
C34 C35 C36 C31 -2.4(6)
C32 C31 C36 C35 1.0(6)
C30 C31 C36 C35 179.5(3)
C35 C34 N6 C37 178.7(3)
C33 C34 N6 C37 -1.3(6)
C35 C34 N6 C39 -8.2(5)
C33 C34 N6 C39 171.8(3)
C34 N6 C37 C38 90.0(5)
C39 N6 C37 C38 -83.3(5)
C34 N6 C39 C40 -73.5(5)
C37 N6 C39 C40 100.0(4)
